data_9004842
loop_
_publ_author_name
'Sokolova, E. V.'
'Hawthorne, F. C.'
'Karpenko, V. V.'
'Agakhanov, A. A.'
'Pautov, L. A.'

_publ_section_title
;
 Turanite, Cu5(VO4)2(OH)4, from the Tyuya-Muyun radium-uranium deposit,
 Osh Region, Kyrgyzstan: A new structure for an old mineral
;
_journal_name_full 'The Canadian Mineralogist'
_journal_page_first 731
_journal_page_last 739
_journal_paper_doi 10.2113/gscanmin.42.3.731
_journal_volume 42
_journal_year 2004
_chemical_compound_source 'Osh Region, Kyrgyzstan'
_chemical_formula_sum 'Cu5 H4 O12 V2'
_chemical_name_mineral Turanite
_space_group_IT_number 2
_symmetry_space_group_name_Hall '-P 1'
_symmetry_space_group_name_H-M 'P -1'
_cell_angle_alpha 86.169
_cell_angle_beta 91.681
_cell_angle_gamma 92.425
_cell_length_a 5.3834
_cell_length_b 6.2736
_cell_length_c 6.8454
_cell_formula_units_Z 1
_cell_volume 230.387
_database_code_amcsd 0005935
_exptl_crystal_density_diffrn 4.437
_cod_original_formula_sum 'Cu5 V2 O12 H4'
_cod_database_code 9004842

loop_
_space_group_symop_operation_xyz
x,y,z
-x,-y,-z

loop_
_atom_site_aniso_label
_atom_site_aniso_U_11
_atom_site_aniso_U_22
_atom_site_aniso_U_33
_atom_site_aniso_U_12
_atom_site_aniso_U_13
_atom_site_aniso_U_23
Cu1 0.00821 0.00867 0.00937 0.00188 0.00157 0.00302
Cu2 0.01027 0.00822 0.00849 0.00342 0.00262 0.00202
Cu3 0.00786 0.00699 0.01183 0.00053 -0.00061 0.00012
V 0.00783 0.00639 0.00786 0.00050 0.00104 -0.00081
O1 0.01060 0.00990 0.01080 0.00300 0.00390 0.00140
O2 0.01150 0.00770 0.01140 0.00160 -0.00020 -0.00190
O3 0.01170 0.00810 0.01200 0.00070 0.00130 0.00020
O4 0.01480 0.01070 0.01020 0.00040 -0.00090 -0.00020
O5 0.00970 0.01080 0.00960 0.00160 0.00120 0.00000
O6 0.00880 0.00850 0.00870 0.00030 0.00060 -0.00060

loop_
_atom_site_label
_atom_site_fract_x
_atom_site_fract_y
_atom_site_fract_z
_atom_site_U_iso_or_equiv
Cu1 0.00000 0.50000 0.00000 0.00884
Cu2 -0.00879 0.15238 0.33553 0.00897
Cu3 -0.50426 0.32074 0.17404 0.00894
V -0.56313 0.80958 0.31396 0.00732
O1 0.14730 -0.11880 0.40070 0.01040
O2 -0.61970 0.61560 0.14640 0.01010
O3 -0.60490 -0.02280 -0.20170 0.01060
O4 -0.38270 0.70930 0.49520 0.01200
O5 0.15860 0.22360 0.08200 0.01000
O6 -0.16330 0.42290 0.25140 0.00860
H1 0.19300 0.11900 -0.01200 0.04300
H2 -0.18500 0.52900 0.34600 0.01037

loop_
_cod_related_entry_id
_cod_related_entry_database
_cod_related_entry_code
1 AMCSD 0005935
